data_7701660
loop_
_publ_author_name
'Perry, Mitchell R.'
'Gilmour, Damon J.'
'Schafer, Laurel L.'

_publ_section_title
;
 Mono, bis, and tris(phosphoramidate) titanium complexes: synthesis,
 structure, and reactivity investigations.
;
_journal_issue 26
_journal_name_full 'Dalton transactions (Cambridge, England : 2003)'
_journal_page_first 9782
_journal_page_last 9790
_journal_paper_doi 10.1039/c9dt00911f
_journal_volume 48
_journal_year 2019
_chemical_formula_moiety '4(C18 H37 N4 O3 P Ti)'
_chemical_formula_sum 'C72 H148 N16 O12 P4 Ti4'
_chemical_formula_weight 1745.54
_space_group_crystal_system triclinic
_space_group_IT_number 2
_space_group_name_Hall '-P 1'
_space_group_name_H-M_alt 'P -1'
_atom_sites_solution_hydrogens geom
_audit_creation_date 2016-11-01
_audit_creation_method
;
Olex2 1.2
(compiled 2015.09.30 svn.r3233 for OlexSys, GUI svn.r5103)
;
_audit_update_record
;
2019-03-25 deposited with the CCDC.	2019-04-22 downloaded from the CCDC.
;
_cell_angle_alpha 91.59
_cell_angle_beta 91.82
_cell_angle_gamma 90.66
_cell_formula_units_Z 2
_cell_length_a 15.486
_cell_length_b 16.747
_cell_length_c 17.967
_cell_measurement_reflns_used 9841
_cell_measurement_temperature 90
_cell_measurement_theta_max 22.518
_cell_measurement_theta_min 2.586
_cell_volume 4655.132
_computing_cell_refinement 'SAINT v8.34A (Bruker, 2013)'
_computing_data_collection 'SAINT v8.34A (Bruker, 2013)'
_computing_data_reduction 'SAINT v8.34A (Bruker, 2013)'
_computing_molecular_graphics 'Olex2 (Dolomanov et al., 2009)'
_computing_publication_material 'Olex2 (Dolomanov et al., 2009)'
_computing_structure_refinement 'ShelXL (Sheldrick, 2015)'
_computing_structure_solution 'SIR2004 (Burla et al., 2007)'
_diffrn_ambient_temperature 90
_diffrn_detector_area_resol_mean 8
_diffrn_measured_fraction_theta_full 0.985
_diffrn_measured_fraction_theta_max 0.985
_diffrn_measurement_device_type apex
_diffrn_measurement_method '\w and \f scans'
_diffrn_radiation_monochromator graphite
_diffrn_radiation_type MoK\a
_diffrn_radiation_wavelength 0.71073
_diffrn_reflns_av_R_equivalents 0.1422
_diffrn_reflns_av_unetI/netI 0.1027
_diffrn_reflns_Laue_measured_fraction_full 0.985
_diffrn_reflns_Laue_measured_fraction_max 0.985
_diffrn_reflns_limit_h_max 17
_diffrn_reflns_limit_h_min -17
_diffrn_reflns_limit_k_max 18
_diffrn_reflns_limit_k_min -18
_diffrn_reflns_limit_l_max 19
_diffrn_reflns_limit_l_min -19
_diffrn_reflns_number 89558
_diffrn_reflns_point_group_measured_fraction_full 0.985
_diffrn_reflns_point_group_measured_fraction_max 0.985
_diffrn_reflns_theta_full 23.138
_diffrn_reflns_theta_max 23.138
_diffrn_reflns_theta_min 1.134
_diffrn_source 'sealed tube'
_exptl_absorpt_coefficient_mu 0.460
_exptl_absorpt_correction_T_max 0.7449
_exptl_absorpt_correction_T_min 0.5908
_exptl_absorpt_correction_type multi-scan
_exptl_absorpt_process_details
;
SADABS-2012/1 (Bruker,2012) was used for absorption correction.
wR2(int) was 0.1251 before and 0.0904 after correction.
The Ratio of minimum to maximum transmission is 0.7931.
The \l/2 correction factor is 0.0015.
;
_exptl_crystal_colour 'clear red'
_exptl_crystal_colour_lustre clear
_exptl_crystal_colour_primary red
_exptl_crystal_density_diffrn 1.245
_exptl_crystal_description prism
_exptl_crystal_F_000 1872
_exptl_crystal_size_max 0.12
_exptl_crystal_size_mid 0.12
_exptl_crystal_size_min 0.06
_refine_diff_density_max 0.896
_refine_diff_density_min -0.549
_refine_diff_density_rms 0.113
_refine_ls_extinction_method none
_refine_ls_goodness_of_fit_ref 1.060
_refine_ls_hydrogen_treatment constr
_refine_ls_matrix_type full
_refine_ls_number_parameters 1013
_refine_ls_number_reflns 12995
_refine_ls_number_restraints 0
_refine_ls_restrained_S_all 1.060
_refine_ls_R_factor_all 0.1704
_refine_ls_R_factor_gt 0.0932
_refine_ls_shift/su_max 0.000
_refine_ls_shift/su_mean 0.000
_refine_ls_structure_factor_coef Fsqd
_refine_ls_weighting_details 'w=1/[\s^2^(Fo^2^)+(0.0565P)^2^+56.0423P] where P=(Fo^2^+2Fc^2^)/3'
_refine_ls_weighting_scheme calc
_refine_ls_wR_factor_gt 0.2132
_refine_ls_wR_factor_ref 0.2594
_reflns_Friedel_coverage 0.000
_reflns_number_gt 7390
_reflns_number_total 12995
_reflns_threshold_expression 'I > 2\s(I)'
_cod_data_source_file c9dt00911f2.cif
_cod_data_source_block ls466-copy-copy
_cod_original_cell_volume 4655.1
_cod_database_code 7701660
_shelx_space_group_comment
;
The symmetry employed for this shelxl refinement is uniquely defined
by the following loop, which should always be used as a source of
symmetry information in preference to the above space-group names.
They are only intended as comments.
;
_olex2_refinement_description
;
1. Fixed Uiso
 At 1.2 times of:
  All C(H) groups, All C(H,H) groups
 At 1.5 times of:
  All C(H,H,H) groups
2.a Secondary CH2 refined with riding coordinates:
 C01F(H01Y,H), C01S(H2CA,HE), C01T(H01O,H01P), C01Y(H01V,H01X), C01Z(H01Q,
 H01R), C020(H3CA,HH), C021(H02P,H02Q), C02G(H0BA,HV)
2.b Aromatic/amide H refined with riding coordinates:
 C017(H017), C01B(H7BA), C01C(H01C), C01E(H8BA), C01G(H01G), C01H(H9BA),
 C01K(H01Z), C01V(H5AA), C01W(H01W), C01X(H6AA), C025(H025), C02C(H02)
2.c Idealised Me refined as rotating group:
 C01I(H01A,H01B,H01D), C01L(H01E,H01F,H01H), C01M(H0CA,HA,HB), C01N(H01I,H01J,
 H01K), C01P(H01L,H01M,H01N), C01Q(H01S,H01T,H01U), C01R(H1CA,HC,HD), C01U(H01,
 HF,HG), C022(H02A,H02B,H02C), C023(H7AA,HI,HJ), C024(H02R,H02S,H02T),
 C026(H02U,H02V,H02W), C027(H02X,H02Y,HK), C028(H02Z,HL,HM), C029(H8AA,HN,HO),
 C02A(H9AA,HP,HQ), C02B(H02D,H02E,H02F), C02D(H0AA,HR,HS), C02E(H02G,H02H,H02I),
  C02F(H1AA,HT,HU), C02H(H2AA,HW,HX), C02I(H4CA,HY,HZ), C02J(H5CA,H2DA,H3DA),
 C02K(H1BA,H4DA,H5DA), C02L(H6CA,H6DA,H7DA), C02M(H7CA,H8DA,H9DA), C02N(H02J,
 H02K,H02L), C02O(H2BA,H0EA,H1EA), C02P(H3AA,H2EA,H3EA), C02Q(H3BA,H4EA,H5EA),
 C02R(H8CA,H6EA,H7EA), C02S(H4BA,H8EA,H9EA), C02T(H4AA,H0FA,H1FA), C02U(H9CA,
 H2FA,H3FA), C02V(H02M,H02N,H02O), C02W(H5BA,H4FA,H5FA), C02X(H0DA,H6FA,H7FA),
 C02Y(H1DA,H8FA,H9FA), C02Z(H6BA,H0GA,H1GA), C030(H03A,H03B,H03C)
;
_shelx_shelxl_version_number 2014/7
_olex2_submission_original_sample_id mp-136
_olex2_submission_special_instructions 'No special instructions were received'

loop_
_space_group_symop_operation_xyz
'x, y, z'
'-x, -y, -z'

loop_
_atom_site_label
_atom_site_type_symbol
_atom_site_fract_x
_atom_site_fract_y
_atom_site_fract_z
_atom_site_U_iso_or_equiv
_atom_site_adp_type
_atom_site_occupancy
_atom_site_site_symmetry_order
_atom_site_calc_flag
_atom_site_refinement_flags_posn
Ti01 Ti 0.91530(10) 0.24948(10) 1.03387(9) 0.0283(4) Uani 1 1 d .
Ti02 Ti 0.58193(10) 0.50470(10) 0.79442(10) 0.0284(4) Uani 1 1 d .
Ti03 Ti 0.89634(11) 0.75860(11) 0.55571(10) 0.0311(5) Uani 1 1 d .
Ti04 Ti 0.42819(11) 1.02856(11) 0.71155(10) 0.0317(5) Uani 1 1 d .
P005 P 0.90757(15) 0.25815(15) 0.88008(14) 0.0282(6) Uani 1 1 d .
P006 P 0.58041(15) 0.52886(15) 0.64348(14) 0.0287(6) Uani 1 1 d .
P007 P 0.42675(16) 1.00123(16) 0.86243(14) 0.0313(6) Uani 1 1 d .
P008 P 0.88491(15) 0.76508(16) 0.40305(14) 0.0310(6) Uani 1 1 d .
O009 O 0.4452(4) 1.0567(4) 0.9322(3) 0.0342(16) Uani 1 1 d .
O00A O 0.8895(4) 0.3269(4) 0.8245(3) 0.0341(16) Uani 1 1 d .
O00B O 0.3504(4) 1.0252(4) 0.8164(3) 0.0335(16) Uani 1 1 d .
O00C O 0.6584(4) 0.5158(4) 0.6938(3) 0.0314(16) Uani 1 1 d .
O00D O 0.8110(4) 0.7655(4) 0.4556(3) 0.0320(16) Uani 1 1 d .
O00E O 0.5611(4) 0.4602(4) 0.5843(3) 0.0355(16) Uani 1 1 d .
O00F O 0.8945(4) 0.8411(4) 0.3543(3) 0.0338(16) Uani 1 1 d .
O00G O 0.9277(4) 0.1882(4) 0.8236(4) 0.0356(16) Uani 1 1 d .
O00H O 0.8329(4) 0.2422(4) 0.9302(3) 0.0318(16) Uani 1 1 d .
O00I O 0.8673(4) 0.6925(4) 0.3465(4) 0.0398(17) Uani 1 1 d .
O00J O 0.5929(4) 0.6013(4) 0.5906(4) 0.0364(17) Uani 1 1 d .
O00K O 0.4174(4) 0.9136(4) 0.8925(4) 0.0382(17) Uani 1 1 d .
N00L N 0.9855(5) 0.2700(4) 0.9375(4) 0.0270(18) Uani 1 1 d .
N00M N 0.9674(4) 0.7587(4) 0.4580(4) 0.0293(19) Uani 1 1 d .
N00N N 0.5047(4) 0.5331(5) 0.7005(4) 0.0281(19) Uani 1 1 d .
N00O N 0.6628(5) 0.5700(5) 0.8511(4) 0.033(2) Uani 1 1 d .
N00P N 0.5047(5) 1.0022(4) 0.8056(4) 0.0283(18) Uani 1 1 d .
N00Q N 0.8442(5) 0.3292(5) 1.0793(4) 0.035(2) Uani 1 1 d .
N00R N 0.4896(5) 0.5186(5) 0.8629(4) 0.0311(19) Uani 1 1 d .
N00S N 0.3462(5) 0.9604(5) 0.6625(4) 0.034(2) Uani 1 1 d .
N00T N 0.4111(5) 1.1396(5) 0.6937(4) 0.037(2) Uani 1 1 d .
N00U N 1.0150(5) 0.2660(5) 1.1000(4) 0.035(2) Uani 1 1 d .
N00V N 0.5188(5) 1.0118(5) 0.6422(4) 0.035(2) Uani 1 1 d .
N00W N 0.8907(5) 0.1445(5) 1.0642(4) 0.035(2) Uani 1 1 d .
N00X N 0.8289(5) 0.8391(5) 0.6019(4) 0.036(2) Uani 1 1 d .
N00Y N 0.8688(5) 0.6533(5) 0.5850(4) 0.039(2) Uani 1 1 d .
C00Z C 1.0750(6) 0.2829(5) 0.9232(5) 0.027(2) Uani 1 1 d .
N010 N 0.6009(5) 0.3932(5) 0.8083(5) 0.039(2) Uani 1 1 d .
N011 N 0.9967(5) 0.7752(5) 0.6209(5) 0.041(2) Uani 1 1 d .
C012 C 0.5926(6) 0.9869(5) 0.8224(5) 0.027(2) Uani 1 1 d .
C013 C 0.3613(6) 0.4798(6) 0.6621(5) 0.031(2) Uani 1 1 d .
C014 C 1.1288(6) 0.2181(5) 0.9109(5) 0.030(2) Uani 1 1 d .
C015 C 0.6473(6) 1.0525(6) 0.8481(5) 0.031(2) Uani 1 1 d .
C016 C 1.1072(6) 0.3625(6) 0.9197(5) 0.032(2) Uani 1 1 d .
C017 C 1.1922(6) 0.3730(6) 0.9007(6) 0.034(2) Uani 1 1 d .
H017 H 1.2147 0.4259 0.8982 0.041 Uiso 1 1 calc R
C018 C 0.6236(6) 0.9099(6) 0.8174(5) 0.028(2) Uani 1 1 d .
C019 C 1.0574(6) 0.7658(6) 0.4442(5) 0.034(2) Uani 1 1 d .
C01A C 0.4143(6) 0.5453(5) 0.6873(5) 0.028(2) Uani 1 1 d .
C01B C 0.7092(6) 0.8979(6) 0.8394(5) 0.032(2) Uani 1 1 d .
H7BA H 0.7320 0.8455 0.8362 0.039 Uiso 1 1 calc R
C01C C 1.2454(6) 0.3101(6) 0.8852(5) 0.038(3) Uani 1 1 d .
H01C H 1.3034 0.3191 0.8716 0.045 Uiso 1 1 calc R
C01D C 1.0959(6) 0.8421(6) 0.4503(5) 0.033(2) Uani 1 1 d .
C01E C 0.7308(6) 1.0355(6) 0.8693(5) 0.031(2) Uani 1 1 d .
H8BA H 0.7679 1.0779 0.8870 0.037 Uiso 1 1 calc R
C01F C 0.9237(6) 0.6738(6) 0.2856(6) 0.038(3) Uani 1 1 d .
H01Y H 0.9844 0.6873 0.3004 0.046 Uiso 1 1 calc R
H H 0.9072 0.7050 0.2415 0.046 Uiso 1 1 calc R
C01G C 1.2129(6) 0.2334(6) 0.8900(5) 0.033(2) Uani 1 1 d .
H01G H 1.2492 0.1897 0.8786 0.039 Uiso 1 1 calc R
C01H C 0.7621(6) 0.9603(6) 0.8658(5) 0.035(2) Uani 1 1 d .
H9BA H 0.8201 0.9504 0.8814 0.042 Uiso 1 1 calc R
C01I C 0.8991(6) 0.0738(6) 1.0169(6) 0.037(3) Uani 1 1 d .
H01A H 0.9158 0.0895 0.9672 0.056 Uiso 1 1 calc GR
H01B H 0.8437 0.0448 1.0132 0.056 Uiso 1 1 calc GR
H01D H 0.9435 0.0393 1.0384 0.056 Uiso 1 1 calc GR
C01J C 1.1049(6) 0.6979(6) 0.4273(5) 0.035(2) Uani 1 1 d .
C01K C 1.2333(7) 0.7803(6) 0.4170(6) 0.041(3) Uani 1 1 d .
H01Z H 1.2924 0.7855 0.4053 0.049 Uiso 1 1 calc R
C01L C 1.0972(6) 0.1338(6) 0.9193(6) 0.034(2) Uani 1 1 d .
H01E H 1.0778 0.1271 0.9702 0.051 Uiso 1 1 calc GR
H01F H 1.1443 0.0968 0.9095 0.051 Uiso 1 1 calc GR
H01H H 1.0490 0.1226 0.8838 0.051 Uiso 1 1 calc GR
C01M C 0.6143(6) 1.1358(5) 0.8472(6) 0.035(2) Uani 1 1 d .
H0CA H 0.5984 1.1496 0.7959 0.052 Uiso 1 1 calc GR
HA H 0.6595 1.1728 0.8669 0.052 Uiso 1 1 calc GR
HB H 0.5635 1.1399 0.8781 0.052 Uiso 1 1 calc GR
C01N C 0.8404(6) 0.4540(6) 0.7828(6) 0.042(3) Uani 1 1 d .
H01I H 0.8195 0.4272 0.7364 0.063 Uiso 1 1 calc GR
H01J H 0.8996 0.4735 0.7771 0.063 Uiso 1 1 calc GR
H01K H 0.8029 0.4991 0.7945 0.063 Uiso 1 1 calc GR
C01O C 0.3807(6) 0.6195(6) 0.6982(5) 0.035(3) Uani 1 1 d .
C01P C 0.7769(6) 0.3735(6) 1.0430(6) 0.044(3) Uani 1 1 d .
H01L H 0.7717 0.3565 0.9904 0.066 Uiso 1 1 calc GR
H01M H 0.7911 0.4307 1.0468 0.066 Uiso 1 1 calc GR
H01N H 0.7221 0.3634 1.0670 0.066 Uiso 1 1 calc GR
C01Q C 0.6964(6) 0.6462(6) 0.8265(6) 0.040(3) Uani 1 1 d .
H01S H 0.6681 0.6593 0.7789 0.060 Uiso 1 1 calc GR
H01T H 0.7588 0.6425 0.8202 0.060 Uiso 1 1 calc GR
H01U H 0.6848 0.6882 0.8639 0.060 Uiso 1 1 calc GR
C01R C 0.3964(7) 1.1989(6) 0.7526(6) 0.039(3) Uani 1 1 d .
H1CA H 0.3948 1.1725 0.8006 0.058 Uiso 1 1 calc GR
HC H 0.3412 1.2252 0.7427 0.058 Uiso 1 1 calc GR
HD H 0.4433 1.2388 0.7542 0.058 Uiso 1 1 calc GR
C01S C 0.3618(6) 0.8948(6) 0.9529(6) 0.040(3) Uani 1 1 d .
H2CA H 0.3076 0.9254 0.9484 0.048 Uiso 1 1 calc R
HE H 0.3909 0.9096 1.0012 0.048 Uiso 1 1 calc R
C01T C 0.8389(6) 0.3961(6) 0.8447(6) 0.036(3) Uani 1 1 d .
H01O H 0.8634 0.4218 0.8911 0.044 Uiso 1 1 calc R
H01P H 0.7786 0.3795 0.8536 0.044 Uiso 1 1 calc R
C01U C 0.9147(7) 0.5859(6) 0.2673(6) 0.041(3) Uani 1 1 d .
H01 H 0.9551 0.5711 0.2285 0.061 Uiso 1 1 calc GR
HF H 0.8555 0.5738 0.2493 0.061 Uiso 1 1 calc GR
HG H 0.9277 0.5556 0.3121 0.061 Uiso 1 1 calc GR
C01V C 1.1855(7) 0.8473(6) 0.4376(6) 0.042(3) Uani 1 1 d .
H5AA H 1.2141 0.8977 0.4433 0.050 Uiso 1 1 calc R
C01W C 0.2931(6) 0.6315(6) 0.6833(6) 0.040(3) Uani 1 1 d .
H01W H 0.2696 0.6832 0.6904 0.048 Uiso 1 1 calc R
C01X C 1.1925(7) 0.7070(7) 0.4139(6) 0.042(3) Uani 1 1 d .
H6AA H 1.2252 0.6609 0.4023 0.050 Uiso 1 1 calc R
C01Y C 0.6207(6) 0.4411(6) 0.5258(6) 0.039(3) Uani 1 1 d .
H01V H 0.6811 0.4472 0.5450 0.046 Uiso 1 1 calc R
H01X H 0.6120 0.4773 0.4836 0.046 Uiso 1 1 calc R
C01Z C 0.8699(6) 0.1657(6) 0.7606(6) 0.040(3) Uani 1 1 d .
H01Q H 0.8762 0.2038 0.7200 0.048 Uiso 1 1 calc R
H01R H 0.8091 0.1660 0.7760 0.048 Uiso 1 1 calc R
C020 C 0.3792(6) 1.0930(6) 0.9780(6) 0.038(3) Uani 1 1 d .
H3CA H 0.3730 1.0626 1.0240 0.046 Uiso 1 1 calc R
HH H 0.3229 1.0918 0.9503 0.046 Uiso 1 1 calc R
C021 C 0.6388(6) 0.6748(5) 0.6142(5) 0.033(2) Uani 1 1 d .
H02P H 0.6999 0.6634 0.6274 0.040 Uiso 1 1 calc R
H02Q H 0.6118 0.6993 0.6584 0.040 Uiso 1 1 calc R
C022 C 1.0741(7) 0.2070(6) 1.1239(6) 0.045(3) Uani 1 1 d .
H02A H 1.0471 0.1540 1.1171 0.067 Uiso 1 1 calc GR
H02B H 1.0898 0.2167 1.1767 0.067 Uiso 1 1 calc GR
H02C H 1.1261 0.2097 1.0944 0.067 Uiso 1 1 calc GR
C023 C 0.7990(7) 0.8359(6) 0.6763(5) 0.039(3) Uani 1 1 d .
H7AA H 0.8147 0.7847 0.6976 0.059 Uiso 1 1 calc GR
HI H 0.7361 0.8414 0.6757 0.059 Uiso 1 1 calc GR
HJ H 0.8258 0.8796 0.7067 0.059 Uiso 1 1 calc GR
C024 C 0.6298(7) 0.3397(6) 0.7484(6) 0.041(3) Uani 1 1 d .
H02R H 0.5847 0.2996 0.7359 0.061 Uiso 1 1 calc GR
H02S H 0.6828 0.3130 0.7649 0.061 Uiso 1 1 calc GR
H02T H 0.6414 0.3708 0.7043 0.061 Uiso 1 1 calc GR
C025 C 0.2400(7) 0.5684(7) 0.6580(6) 0.045(3) Uani 1 1 d .
H025 H 0.1804 0.5768 0.6471 0.054 Uiso 1 1 calc R
C026 C 0.3957(6) 0.3979(6) 0.6528(6) 0.041(3) Uani 1 1 d .
H02U H 0.4164 0.3903 0.6022 0.061 Uiso 1 1 calc GR
H02V H 0.3497 0.3588 0.6613 0.061 Uiso 1 1 calc GR
H02W H 0.4435 0.3906 0.6889 0.061 Uiso 1 1 calc GR
C027 C 0.6984(6) 0.5516(6) 0.9239(5) 0.041(3) Uani 1 1 d .
H02X H 0.6771 0.5900 0.9610 0.062 Uiso 1 1 calc GR
H02Y H 0.7616 0.5550 0.9235 0.062 Uiso 1 1 calc GR
HK H 0.6805 0.4975 0.9366 0.062 Uiso 1 1 calc GR
C028 C 0.6335(7) 0.7300(6) 0.5504(6) 0.044(3) Uani 1 1 d .
H02Z H 0.6566 0.7035 0.5060 0.066 Uiso 1 1 calc GR
HL H 0.6673 0.7786 0.5628 0.066 Uiso 1 1 calc GR
HM H 0.5730 0.7439 0.5403 0.066 Uiso 1 1 calc GR
C029 C 1.0477(7) 0.9143(6) 0.4723(6) 0.042(3) Uani 1 1 d .
H8AA H 1.0116 0.9313 0.4299 0.063 Uiso 1 1 calc GR
HN H 1.0885 0.9572 0.4875 0.063 Uiso 1 1 calc GR
HO H 1.0108 0.9021 0.5139 0.063 Uiso 1 1 calc GR
C02A C 0.7991(7) 0.9106(6) 0.5646(6) 0.043(3) Uani 1 1 d .
H9AA H 0.8226 0.9118 0.5146 0.065 Uiso 1 1 calc GR
HP H 0.8189 0.9582 0.5935 0.065 Uiso 1 1 calc GR
HQ H 0.7358 0.9098 0.5607 0.065 Uiso 1 1 calc GR
C02B C 0.8942(7) 0.0831(6) 0.7345(6) 0.042(3) Uani 1 1 d .
H02D H 0.8538 0.0644 0.6945 0.064 Uiso 1 1 calc GR
H02E H 0.8918 0.0467 0.7762 0.064 Uiso 1 1 calc GR
H02F H 0.9530 0.0843 0.7158 0.064 Uiso 1 1 calc GR
C02C C 0.2741(6) 0.4948(7) 0.6491(6) 0.041(3) Uani 1 1 d .
H02 H 0.2370 0.4517 0.6333 0.049 Uiso 1 1 calc R
C02D C 0.4348(6) 0.6893(6) 0.7274(6) 0.039(3) Uani 1 1 d .
H0AA H 0.4741 0.6718 0.7674 0.058 Uiso 1 1 calc GR
HR H 0.3972 0.7311 0.7468 0.058 Uiso 1 1 calc GR
HS H 0.4686 0.7105 0.6870 0.058 Uiso 1 1 calc GR
C02E C 1.0517(7) 0.4346(6) 0.9359(6) 0.046(3) Uani 1 1 d .
H02G H 1.0217 0.4504 0.8899 0.069 Uiso 1 1 calc GR
H02H H 1.0885 0.4789 0.9554 0.069 Uiso 1 1 calc GR
H02I H 1.0092 0.4210 0.9729 0.069 Uiso 1 1 calc GR
C02F C 0.5842(7) 0.3484(6) 0.8742(5) 0.041(3) Uani 1 1 d .
H1AA H 0.5644 0.3847 0.9137 0.061 Uiso 1 1 calc GR
HT H 0.6374 0.3224 0.8912 0.061 Uiso 1 1 calc GR
HU H 0.5395 0.3077 0.8624 0.061 Uiso 1 1 calc GR
C02G C 0.8227(6) 0.8657(6) 0.3062(6) 0.042(3) Uani 1 1 d .
H0BA H 0.7700 0.8719 0.3354 0.050 Uiso 1 1 calc R
HV H 0.8110 0.8248 0.2662 0.050 Uiso 1 1 calc R
C02H C 0.6028(7) 0.3572(6) 0.5010(6) 0.043(3) Uani 1 1 d .
H2AA H 0.6436 0.3414 0.4628 0.064 Uiso 1 1 calc GR
HW H 0.5436 0.3525 0.4803 0.064 Uiso 1 1 calc GR
HX H 0.6095 0.3223 0.5436 0.064 Uiso 1 1 calc GR
C02I C 0.5319(7) 0.9406(7) 0.5979(6) 0.049(3) Uani 1 1 d .
H4CA H 0.5772 0.9087 0.6217 0.073 Uiso 1 1 calc GR
HY H 0.5496 0.9551 0.5481 0.073 Uiso 1 1 calc GR
HZ H 0.4780 0.9094 0.5938 0.073 Uiso 1 1 calc GR
C02J C 0.3415(7) 0.8068(6) 0.9496(6) 0.046(3) Uani 1 1 d .
H5CA H 0.3146 0.7921 0.9010 0.069 Uiso 1 1 calc GR
H2DA H 0.3016 0.7940 0.9890 0.069 Uiso 1 1 calc GR
H3DA H 0.3949 0.7768 0.9568 0.069 Uiso 1 1 calc GR
C02K C 1.0662(6) 0.6150(6) 0.4280(6) 0.044(3) Uani 1 1 d .
H1BA H 1.0836 0.5895 0.4744 0.066 Uiso 1 1 calc GR
H4DA H 1.0867 0.5835 0.3855 0.066 Uiso 1 1 calc GR
H5DA H 1.0030 0.6183 0.4245 0.066 Uiso 1 1 calc GR
C02L C 0.4047(7) 1.1766(6) 0.9973(6) 0.043(3) Uani 1 1 d .
H6CA H 0.4155 1.2052 0.9516 0.065 Uiso 1 1 calc GR
H6DA H 0.4573 1.1772 1.0291 0.065 Uiso 1 1 calc GR
H7DA H 0.3581 1.2027 1.0240 0.065 Uiso 1 1 calc GR
C02M C 0.5682(7) 0.8417(6) 0.7874(6) 0.042(3) Uani 1 1 d .
H7CA H 0.5269 0.8265 0.8249 0.063 Uiso 1 1 calc GR
H8DA H 0.6047 0.7960 0.7754 0.063 Uiso 1 1 calc GR
H9DA H 0.5367 0.8579 0.7423 0.063 Uiso 1 1 calc GR
C02N C 1.0517(7) 0.3458(7) 1.1145(7) 0.051(3) Uani 1 1 d .
H02J H 1.1050 0.3516 1.0871 0.076 Uiso 1 1 calc GR
H02K H 1.0646 0.3535 1.1680 0.076 Uiso 1 1 calc GR
H02L H 1.0101 0.3859 1.0982 0.076 Uiso 1 1 calc GR
C02O C 0.8331(7) 0.5949(6) 0.5305(6) 0.052(3) Uani 1 1 d .
H2BA H 0.8173 0.6217 0.4844 0.077 Uiso 1 1 calc GR
H0EA H 0.7817 0.5695 0.5504 0.077 Uiso 1 1 calc GR
H1EA H 0.8764 0.5541 0.5203 0.077 Uiso 1 1 calc GR
C02P C 0.4780(7) 0.5820(7) 0.9146(6) 0.050(3) Uani 1 1 d .
H3AA H 0.5308 0.6148 0.9190 0.075 Uiso 1 1 calc GR
H2EA H 0.4653 0.5605 0.9633 0.075 Uiso 1 1 calc GR
H3EA H 0.4297 0.6149 0.8975 0.075 Uiso 1 1 calc GR
C02Q C 0.8860(8) 0.6167(7) 0.6560(6) 0.052(3) Uani 1 1 d .
H3BA H 0.9289 0.5747 0.6499 0.078 Uiso 1 1 calc GR
H4EA H 0.8324 0.5934 0.6738 0.078 Uiso 1 1 calc GR
H5EA H 0.9083 0.6573 0.6922 0.078 Uiso 1 1 calc GR
C02R C 0.3105(7) 0.9702(7) 0.5874(6) 0.051(3) Uani 1 1 d .
H8CA H 0.3312 1.0209 0.5680 0.076 Uiso 1 1 calc GR
H6EA H 0.2473 0.9704 0.5885 0.076 Uiso 1 1 calc GR
H7EA H 0.3290 0.9259 0.5550 0.076 Uiso 1 1 calc GR
C02S C 1.0654(6) 0.7178(7) 0.6217(6) 0.050(3) Uani 1 1 d .
H4BA H 1.0481 0.6710 0.5907 0.075 Uiso 1 1 calc GR
H8EA H 1.0773 0.7015 0.6729 0.075 Uiso 1 1 calc GR
H9EA H 1.1176 0.7421 0.6021 0.075 Uiso 1 1 calc GR
C02T C 0.4129(6) 0.4671(7) 0.8581(6) 0.047(3) Uani 1 1 d .
H4AA H 0.3626 0.4985 0.8431 0.071 Uiso 1 1 calc GR
H0FA H 0.4034 0.4442 0.9068 0.071 Uiso 1 1 calc GR
H1FA H 0.4213 0.4239 0.8212 0.071 Uiso 1 1 calc GR
C02U C 0.3136(7) 0.8860(6) 0.6932(6) 0.051(3) Uani 1 1 d .
H9CA H 0.3300 0.8406 0.6614 0.076 Uiso 1 1 calc GR
H2FA H 0.2505 0.8879 0.6953 0.076 Uiso 1 1 calc GR
H3FA H 0.3384 0.8798 0.7436 0.076 Uiso 1 1 calc GR
C02V C 0.8662(8) 0.1242(7) 1.1396(6) 0.054(3) Uani 1 1 d .
H02M H 0.9107 0.0905 1.1621 0.081 Uiso 1 1 calc GR
H02N H 0.8108 0.0952 1.1372 0.081 Uiso 1 1 calc GR
H02O H 0.8608 0.1733 1.1700 0.081 Uiso 1 1 calc GR
C02W C 0.8465(7) 0.9441(7) 0.2727(6) 0.053(3) Uani 1 1 d .
H5BA H 0.8973 0.9370 0.2421 0.080 Uiso 1 1 calc GR
H4FA H 0.8598 0.9838 0.3126 0.080 Uiso 1 1 calc GR
H5FA H 0.7980 0.9625 0.2415 0.080 Uiso 1 1 calc GR
C02X C 0.4163(7) 1.1776(7) 0.6210(6) 0.048(3) Uani 1 1 d .
H0DA H 0.4269 1.1367 0.5823 0.072 Uiso 1 1 calc GR
H6FA H 0.4637 1.2169 0.6228 0.072 Uiso 1 1 calc GR
H7FA H 0.3618 1.2044 0.6093 0.072 Uiso 1 1 calc GR
C02Y C 0.5956(7) 1.0617(7) 0.6419(6) 0.050(3) Uani 1 1 d .
H1DA H 0.5880 1.1089 0.6744 0.075 Uiso 1 1 calc GR
H8FA H 0.6055 1.0785 0.5911 0.075 Uiso 1 1 calc GR
H9FA H 0.6454 1.0314 0.6601 0.075 Uiso 1 1 calc GR
C02Z C 1.0214(7) 0.8468(7) 0.6640(7) 0.058(3) Uani 1 1 d .
H6BA H 0.9761 0.8868 0.6586 0.087 Uiso 1 1 calc GR
H0GA H 1.0758 0.8682 0.6459 0.087 Uiso 1 1 calc GR
H1GA H 1.0290 0.8337 0.7166 0.087 Uiso 1 1 calc GR
C030 C 0.8456(8) 0.3496(8) 1.1574(6) 0.059(3) Uani 1 1 d .
H03A H 0.7931 0.3290 1.1795 0.088 Uiso 1 1 calc GR
H03B H 0.8484 0.4079 1.1644 0.088 Uiso 1 1 calc GR
H03C H 0.8964 0.3260 1.1817 0.088 Uiso 1 1 calc GR

loop_
_atom_site_aniso_label
_atom_site_aniso_U_11
_atom_site_aniso_U_22
_atom_site_aniso_U_33
_atom_site_aniso_U_23
_atom_site_aniso_U_13
_atom_site_aniso_U_12
Ti01 0.0227(9) 0.0320(10) 0.0307(10) 0.0080(8) 0.0035(7) -0.0027(7)
Ti02 0.0203(9) 0.0295(10) 0.0359(11) 0.0081(8) 0.0042(8) -0.0050(7)
Ti03 0.0227(9) 0.0377(11) 0.0337(11) 0.0099(8) 0.0057(8) -0.0032(8)
Ti04 0.0238(10) 0.0368(11) 0.0351(11) 0.0068(8) 0.0032(8) 0.0000(8)
P005 0.0233(13) 0.0298(14) 0.0322(15) 0.0089(12) 0.0067(11) -0.0038(11)
P006 0.0207(13) 0.0334(15) 0.0326(15) 0.0103(12) 0.0054(11) -0.0062(11)
P007 0.0219(13) 0.0382(16) 0.0344(15) 0.0108(13) 0.0030(11) -0.0016(11)
P008 0.0229(14) 0.0401(16) 0.0305(15) 0.0078(12) 0.0040(11) -0.0030(11)
O009 0.028(4) 0.044(4) 0.031(4) 0.002(3) 0.009(3) 0.001(3)
O00A 0.031(4) 0.033(4) 0.038(4) 0.012(3) 0.007(3) -0.005(3)
O00B 0.025(4) 0.035(4) 0.041(4) 0.010(3) 0.012(3) -0.003(3)
O00C 0.023(3) 0.033(4) 0.039(4) 0.010(3) 0.006(3) -0.008(3)
O00D 0.015(3) 0.043(4) 0.038(4) 0.007(3) 0.003(3) -0.006(3)
O00E 0.030(4) 0.043(4) 0.035(4) 0.006(3) 0.013(3) -0.002(3)
O00F 0.033(4) 0.037(4) 0.033(4) 0.011(3) 0.003(3) -0.004(3)
O00G 0.035(4) 0.033(4) 0.039(4) 0.006(3) 0.003(3) -0.002(3)
O00H 0.019(3) 0.040(4) 0.037(4) 0.010(3) -0.002(3) -0.001(3)
O00I 0.033(4) 0.052(5) 0.035(4) 0.009(3) 0.012(3) -0.003(3)
O00J 0.031(4) 0.032(4) 0.047(4) 0.013(3) 0.003(3) -0.013(3)
O00K 0.035(4) 0.036(4) 0.045(4) 0.016(3) 0.009(3) 0.003(3)
N00L 0.027(4) 0.029(4) 0.025(4) 0.007(3) 0.011(3) -0.003(3)
N00M 0.019(4) 0.034(5) 0.037(5) 0.013(4) 0.012(3) -0.006(3)
N00N 0.016(4) 0.041(5) 0.028(4) 0.012(4) 0.005(3) 0.000(3)
N00O 0.027(4) 0.031(5) 0.041(5) 0.007(4) 0.007(4) -0.007(4)
N00P 0.024(4) 0.034(5) 0.027(4) 0.009(4) 0.002(3) -0.001(4)
N00Q 0.025(4) 0.051(5) 0.029(5) 0.001(4) 0.008(4) -0.006(4)
N00R 0.021(4) 0.045(5) 0.028(5) 0.003(4) 0.007(3) -0.008(4)
N00S 0.028(5) 0.036(5) 0.039(5) 0.002(4) 0.003(4) -0.002(4)
N00T 0.028(5) 0.049(5) 0.033(5) 0.008(4) 0.000(4) 0.001(4)
N00U 0.026(4) 0.042(5) 0.037(5) 0.007(4) 0.000(4) -0.002(4)
N00V 0.023(4) 0.045(5) 0.036(5) 0.007(4) 0.001(4) -0.004(4)
N00W 0.032(5) 0.033(5) 0.040(5) 0.014(4) 0.007(4) -0.006(4)
N00X 0.036(5) 0.034(5) 0.039(5) 0.008(4) 0.004(4) -0.002(4)
N00Y 0.044(5) 0.041(5) 0.033(5) 0.006(4) 0.000(4) 0.005(4)
C00Z 0.031(5) 0.032(6) 0.017(5) 0.008(4) 0.004(4) -0.008(5)
N010 0.037(5) 0.042(5) 0.039(5) 0.015(4) 0.012(4) -0.012(4)
N011 0.028(5) 0.057(6) 0.039(5) 0.005(5) 0.008(4) -0.004(4)
C012 0.027(5) 0.027(6) 0.028(5) 0.011(4) 0.008(4) 0.006(4)
C013 0.025(5) 0.035(6) 0.033(6) 0.010(5) 0.010(4) -0.001(5)
C014 0.028(5) 0.027(6) 0.034(6) 0.007(4) 0.003(4) -0.006(4)
C015 0.028(6) 0.031(6) 0.033(6) 0.000(5) 0.005(4) -0.009(4)
C016 0.019(5) 0.033(6) 0.045(6) 0.001(5) 0.007(4) -0.004(4)
C017 0.019(5) 0.033(6) 0.050(7) -0.001(5) 0.003(5) -0.002(5)
C018 0.030(6) 0.032(6) 0.023(5) 0.001(4) 0.006(4) -0.001(4)
C019 0.031(6) 0.048(7) 0.024(5) 0.019(5) 0.000(4) 0.001(5)
C01A 0.028(5) 0.027(6) 0.030(6) 0.010(4) 0.005(4) 0.001(4)
C01B 0.034(6) 0.032(6) 0.031(6) 0.001(5) 0.005(5) 0.002(5)
C01C 0.025(5) 0.057(7) 0.031(6) 0.015(5) 0.004(4) -0.019(5)
C01D 0.034(6) 0.029(6) 0.036(6) 0.000(5) 0.006(5) 0.000(5)
C01E 0.021(5) 0.041(6) 0.031(6) 0.004(5) 0.007(4) -0.013(5)
C01F 0.034(6) 0.045(7) 0.035(6) 0.002(5) 0.011(5) -0.002(5)
C01G 0.032(6) 0.037(6) 0.029(6) 0.006(5) -0.002(4) 0.013(5)
C01H 0.025(5) 0.038(7) 0.041(6) 0.002(5) 0.007(5) 0.000(5)
C01I 0.038(6) 0.029(6) 0.046(7) 0.007(5) 0.008(5) -0.002(5)
C01J 0.030(6) 0.038(6) 0.037(6) 0.011(5) 0.000(5) -0.001(5)
C01K 0.032(6) 0.046(7) 0.045(7) 0.012(5) 0.000(5) -0.007(5)
C01L 0.031(6) 0.034(6) 0.038(6) 0.008(5) 0.003(5) 0.002(5)
C01M 0.030(6) 0.032(6) 0.043(6) 0.002(5) 0.007(5) -0.008(5)
C01N 0.031(6) 0.051(7) 0.044(7) 0.018(5) 0.004(5) 0.000(5)
C01O 0.027(6) 0.046(7) 0.033(6) 0.009(5) 0.010(5) -0.008(5)
C01P 0.035(6) 0.034(6) 0.064(8) 0.016(6) 0.015(6) 0.002(5)
C01Q 0.033(6) 0.036(6) 0.050(7) 0.005(5) -0.008(5) -0.002(5)
C01R 0.041(6) 0.032(6) 0.043(7) 0.007(5) 0.011(5) 0.001(5)
C01S 0.027(6) 0.051(7) 0.043(6) 0.010(5) 0.009(5) -0.005(5)
C01T 0.031(6) 0.036(6) 0.043(6) 0.010(5) 0.006(5) -0.003(5)
C01U 0.041(6) 0.044(7) 0.038(6) -0.008(5) 0.013(5) -0.001(5)
C01V 0.038(6) 0.041(7) 0.046(7) 0.014(5) -0.011(5) -0.016(5)
C01W 0.024(6) 0.040(6) 0.057(7) 0.007(5) 0.014(5) 0.008(5)
C01X 0.037(6) 0.046(7) 0.045(7) 0.012(5) 0.004(5) 0.010(5)
C01Y 0.028(6) 0.033(6) 0.055(7) 0.005(5) 0.009(5) -0.003(5)
C01Z 0.035(6) 0.042(7) 0.044(7) 0.003(5) 0.002(5) -0.013(5)
C020 0.035(6) 0.048(7) 0.035(6) 0.014(5) 0.013(5) 0.010(5)
C021 0.028(5) 0.031(6) 0.040(6) 0.007(5) -0.001(5) -0.012(4)
C022 0.039(6) 0.044(7) 0.051(7) 0.010(6) -0.007(5) -0.003(5)
C023 0.039(6) 0.049(7) 0.031(6) -0.002(5) 0.006(5) 0.007(5)
C024 0.036(6) 0.040(6) 0.047(7) 0.006(5) 0.006(5) -0.007(5)
C025 0.027(6) 0.065(8) 0.044(7) 0.006(6) 0.005(5) 0.001(6)
C026 0.033(6) 0.035(6) 0.055(7) 0.004(5) 0.010(5) -0.019(5)
C027 0.036(6) 0.050(7) 0.038(6) 0.006(5) -0.001(5) -0.012(5)
C028 0.042(6) 0.044(7) 0.047(7) 0.015(5) 0.006(5) -0.015(5)
C029 0.041(6) 0.043(7) 0.042(7) 0.018(5) 0.006(5) -0.011(5)
C02A 0.036(6) 0.034(6) 0.062(8) 0.003(5) 0.017(5) -0.002(5)
C02B 0.048(7) 0.033(6) 0.047(7) -0.001(5) 0.007(5) -0.002(5)
C02C 0.033(6) 0.046(7) 0.043(7) 0.003(5) 0.010(5) -0.008(5)
C02D 0.036(6) 0.031(6) 0.049(7) 0.002(5) 0.007(5) -0.004(5)
C02E 0.038(6) 0.046(7) 0.053(7) 0.000(6) 0.003(5) -0.014(5)
C02F 0.053(7) 0.039(6) 0.030(6) 0.011(5) 0.010(5) 0.004(5)
C02G 0.029(6) 0.053(7) 0.044(7) 0.018(6) -0.003(5) -0.001(5)
C02H 0.038(6) 0.047(7) 0.044(7) 0.003(5) 0.005(5) 0.004(5)
C02I 0.042(7) 0.055(8) 0.051(7) 0.008(6) 0.018(6) 0.001(6)
C02J 0.036(6) 0.050(7) 0.053(7) 0.007(6) 0.008(5) -0.017(5)
C02K 0.032(6) 0.044(7) 0.055(7) 0.005(6) -0.002(5) -0.003(5)
C02L 0.038(6) 0.037(6) 0.055(7) 0.002(5) 0.008(5) 0.003(5)
C02M 0.039(6) 0.037(6) 0.050(7) 0.010(5) 0.007(5) 0.002(5)
C02N 0.039(7) 0.054(8) 0.059(8) 0.010(6) -0.006(6) -0.014(6)
C02O 0.054(7) 0.040(7) 0.063(8) 0.009(6) 0.029(6) -0.006(6)
C02P 0.031(6) 0.063(8) 0.056(8) 0.000(7) 0.019(5) -0.003(5)
C02Q 0.063(8) 0.048(7) 0.046(7) 0.027(6) 0.000(6) -0.004(6)
C02R 0.049(7) 0.060(8) 0.044(7) 0.009(6) 0.003(6) -0.002(6)
C02S 0.025(6) 0.068(8) 0.057(8) 0.012(6) -0.003(5) 0.005(6)
C02T 0.029(6) 0.064(8) 0.050(7) 0.009(6) 0.007(5) -0.011(5)
C02U 0.048(7) 0.045(7) 0.060(8) 0.004(6) -0.006(6) -0.005(6)
C02V 0.059(8) 0.073(9) 0.032(6) 0.013(6) 0.001(6) -0.020(6)
C02W 0.032(6) 0.071(8) 0.058(8) 0.026(6) 0.007(5) 0.004(6)
C02X 0.055(7) 0.049(7) 0.042(7) 0.022(6) 0.003(6) -0.002(6)
C02Y 0.036(6) 0.060(8) 0.053(7) 0.002(6) 0.010(5) -0.018(6)
C02Z 0.036(7) 0.076(9) 0.060(8) -0.005(7) -0.011(6) -0.014(6)
C030 0.050(7) 0.079(9) 0.049(8) 0.007(7) 0.014(6) 0.020(7)

loop_
_atom_type_symbol
_atom_type_description
_atom_type_scat_dispersion_real
_atom_type_scat_dispersion_imag
_atom_type_scat_source
C C 0.0033 0.0016 'International Tables Vol C Tables 4.2.6.8 and 6.1.1.4'
H H 0.0000 0.0000 'International Tables Vol C Tables 4.2.6.8 and 6.1.1.4'
N N 0.0061 0.0033 'International Tables Vol C Tables 4.2.6.8 and 6.1.1.4'
O O 0.0106 0.0060 'International Tables Vol C Tables 4.2.6.8 and 6.1.1.4'
P P 0.1023 0.0942 'International Tables Vol C Tables 4.2.6.8 and 6.1.1.4'
Ti Ti 0.2776 0.4457 'International Tables Vol C Tables 4.2.6.8 and 6.1.1.4'

loop_
_geom_angle_atom_site_label_1
_geom_angle_atom_site_label_2
_geom_angle_atom_site_label_3
_geom_angle
O00H Ti01 P005 33.05(16)
N00L Ti01 P005 34.3(2)
N00L Ti01 O00H 67.3(3)
N00Q Ti01 P005 111.1(2)
N00Q Ti01 O00H 92.9(3)
N00Q Ti01 N00L 122.8(3)
N00Q Ti01 N00U 96.7(3)
N00U Ti01 P005 127.7(2)
N00U Ti01 O00H 160.7(3)
N00U Ti01 N00L 93.5(3)
N00W Ti01 P005 111.1(3)
N00W Ti01 O00H 95.9(3)
N00W Ti01 N00L 121.2(3)
N00W Ti01 N00Q 113.5(3)
N00W Ti01 N00U 95.6(3)
O00C Ti02 P006 33.12(17)
N00N Ti02 P006 34.9(2)
N00N Ti02 O00C 67.9(2)
N00O Ti02 P006 114.5(2)
N00O Ti02 O00C 91.2(3)
N00O Ti02 N00N 129.4(3)
N00O Ti02 N00R 94.9(3)
N00O Ti02 N010 112.1(3)
N00R Ti02 P006 128.8(2)
N00R Ti02 O00C 160.3(3)
N00R Ti02 N00N 94.0(3)
N010 Ti02 P006 107.2(3)
N010 Ti02 O00C 97.0(3)
N010 Ti02 N00N 115.8(3)
N010 Ti02 N00R 98.0(3)
O00D Ti03 P008 33.16(16)
N00M Ti03 P008 35.3(2)
N00M Ti03 O00D 68.5(3)
N00X Ti03 P008 111.6(3)
N00X Ti03 O00D 88.5(3)
N00X Ti03 N00M 131.3(3)
N00X Ti03 N011 95.5(4)
N00Y Ti03 P008 109.4(3)
N00Y Ti03 O00D 99.7(3)
N00Y Ti03 N00M 112.1(3)
N00Y Ti03 N00X 113.8(3)
N00Y Ti03 N011 97.2(4)
N011 Ti03 P008 128.5(2)
N011 Ti03 O00D 159.3(3)
N011 Ti03 N00M 94.1(3)
O00B Ti04 P007 32.54(17)
N00P Ti04 P007 35.3(2)
N00P Ti04 O00B 67.8(3)
N00S Ti04 P007 108.7(3)
N00S Ti04 O00B 89.8(3)
N00S Ti04 N00P 126.5(3)
N00S Ti04 N00T 114.0(3)
N00S Ti04 N00V 96.5(3)
N00T Ti04 P007 110.3(3)
N00T Ti04 O00B 96.0(3)
N00T Ti04 N00P 116.1(3)
N00T Ti04 N00V 97.2(3)
N00V Ti04 P007 129.6(2)
N00V Ti04 O00B 161.6(3)
N00V Ti04 N00P 94.8(3)
O00A P005 Ti01 134.2(3)
O00A P005 O00G 100.0(4)
O00A P005 N00L 117.5(4)
O00G P005 Ti01 125.7(3)
O00G P005 N00L 109.5(4)
O00H P005 Ti01 53.2(2)
O00H P005 O00A 113.2(3)
O00H P005 O00G 114.9(4)
O00H P005 N00L 102.3(4)
N00L P005 Ti01 49.1(3)
O00C P006 Ti02 53.0(2)
O00C P006 O00E 114.7(4)
O00C P006 O00J 112.6(3)
O00C P006 N00N 102.4(4)
O00E P006 Ti02 122.7(3)
O00E P006 O00J 100.1(4)
O00E P006 N00N 109.6(4)
O00J P006 Ti02 137.2(3)
O00J P006 N00N 118.0(4)
N00N P006 Ti02 49.6(3)
O009 P007 Ti04 132.2(3)
O009 P007 O00K 106.1(4)
O009 P007 N00P 112.2(4)
O00B P007 Ti04 55.2(2)
O00B P007 O009 113.7(4)
O00B P007 O00K 112.6(4)
O00B P007 N00P 103.9(4)
O00K P007 Ti04 121.2(3)
O00K P007 N00P 108.3(4)
N00P P007 Ti04 48.9(3)
O00D P008 Ti03 53.2(2)
O00D P008 O00F 116.0(4)
O00D P008 O00I 106.3(4)
O00D P008 N00M 102.8(4)
O00F P008 Ti03 127.3(3)
O00F P008 O00I 106.1(4)
O00F P008 N00M 109.4(4)
O00I P008 Ti03 126.6(3)
O00I P008 N00M 116.5(4)
N00M P008 Ti03 49.6(3)
C020 O009 P007 125.0(6)
C01T O00A P005 122.0(6)
P007 O00B Ti04 92.3(3)
P006 O00C Ti02 93.9(3)
P008 O00D Ti03 93.7(3)
C01Y O00E P006 121.8(6)
C02G O00F P008 120.0(6)
C01Z O00G P005 122.7(6)
P005 O00H Ti01 93.7(3)
C01F O00I P008 122.7(6)
C021 O00J P006 122.9(6)
C01S O00K P007 122.4(6)
P005 N00L Ti01 96.7(3)
C00Z N00L Ti01 134.5(6)
C00Z N00L P005 128.6(6)
P008 N00M Ti03 95.0(3)
C019 N00M Ti03 133.3(6)
C019 N00M P008 130.7(6)
P006 N00N Ti02 95.5(3)
C01A N00N Ti02 134.5(6)
C01A N00N P006 129.8(6)
C01Q N00O Ti02 123.9(6)
C027 N00O Ti02 125.1(6)
C027 N00O C01Q 111.0(8)
P007 N00P Ti04 95.8(4)
C012 N00P Ti04 137.4(6)
C012 N00P P007 126.8(6)
C01P N00Q Ti01 126.5(7)
C01P N00Q C030 108.6(8)
C030 N00Q Ti01 124.7(7)
C02P N00R Ti02 128.0(6)
C02P N00R C02T 110.3(8)
C02T N00R Ti02 121.1(7)
C02R N00S Ti04 125.6(7)
C02R N00S C02U 110.2(8)
C02U N00S Ti04 124.1(7)
C01R N00T Ti04 123.4(6)
C01R N00T C02X 110.9(8)
C02X N00T Ti04 125.6(7)
C022 N00U Ti01 126.6(7)
C022 N00U C02N 110.3(8)
C02N N00U Ti01 121.0(6)
C02I N00V Ti04 126.1(6)
C02I N00V C02Y 109.4(8)
C02Y N00V Ti04 122.8(7)
C01I N00W Ti01 123.9(6)
C01I N00W C02V 111.6(8)
C02V N00W Ti01 124.4(7)
C023 N00X Ti03 124.3(6)
C023 N00X C02A 111.8(8)
C02A N00X Ti03 123.9(6)
C02O N00Y Ti03 120.2(6)
C02Q N00Y Ti03 128.8(7)
C02Q N00Y C02O 110.7(8)
C014 C00Z N00L 120.1(8)
C014 C00Z C016 120.8(8)
C016 C00Z N00L 119.1(8)
C024 N010 Ti02 122.4(6)
C02F N010 Ti02 127.2(7)
C02F N010 C024 110.3(8)
C02S N011 Ti03 120.4(7)
C02S N011 C02Z 111.0(9)
C02Z N011 Ti03 127.9(7)
N00P C012 C015 118.3(8)
C018 C012 N00P 120.4(8)
C018 C012 C015 121.3(8)
C01A C013 C026 122.1(8)
C02C C013 C01A 117.0(9)
C02C C013 C026 120.9(9)
C00Z C014 C01L 121.4(8)
C01G C014 C00Z 118.1(8)
C01G C014 C01L 120.5(9)
C012 C015 C01M 120.2(8)
C01E C015 C012 117.4(9)
C01E C015 C01M 122.3(8)
C00Z C016 C02E 122.4(8)
C017 C016 C00Z 117.7(9)
C017 C016 C02E 120.0(9)
C016 C017 H017 118.7
C01C C017 C016 122.6(9)
C01C C017 H017 118.7
C012 C018 C01B 117.7(9)
C012 C018 C02M 121.6(8)
C01B C018 C02M 120.7(9)
C01D C019 N00M 118.1(9)
C01J C019 N00M 120.0(9)
C01J C019 C01D 121.9(9)
C013 C01A N00N 119.0(8)
C01O C01A N00N 119.9(9)
C01O C01A C013 121.1(9)
C018 C01B H7BA 119.1
C01H C01B C018 121.7(9)
C01H C01B H7BA 119.1
C017 C01C H01C 120.7
C017 C01C C01G 118.6(9)
C01G C01C H01C 120.7
C019 C01D C01V 116.9(9)
C019 C01D C029 122.7(9)
C01V C01D C029 120.3(9)
C015 C01E H8BA 118.9
C01H C01E C015 122.2(9)
C01H C01E H8BA 118.9
O00I C01F H01Y 110.1
O00I C01F H 110.1
O00I C01F C01U 107.9(8)
H01Y C01F H 108.4
C01U C01F H01Y 110.1
C01U C01F H 110.1
C014 C01G H01G 119.0
C01C C01G C014 122.1(9)
C01C C01G H01G 119.0
C01B C01H H9BA 120.2
C01E C01H C01B 119.7(9)
C01E C01H H9BA 120.2
N00W C01I H01A 109.5
N00W C01I H01B 109.5
N00W C01I H01D 109.5
H01A C01I H01B 109.5
H01A C01I H01D 109.5
H01B C01I H01D 109.5
C019 C01J C01X 118.5(9)
C019 C01J C02K 122.3(9)
C01X C01J C02K 119.1(9)
C01V C01K H01Z 120.8
C01X C01K H01Z 120.8
C01X C01K C01V 118.4(10)
C014 C01L H01E 109.5
C014 C01L H01F 109.5
C014 C01L H01H 109.5
H01E C01L H01F 109.5
H01E C01L H01H 109.5
H01F C01L H01H 109.5
C015 C01M H0CA 109.5
C015 C01M HA 109.5
C015 C01M HB 109.5
H0CA C01M HA 109.5
H0CA C01M HB 109.5
HA C01M HB 109.5
H01I C01N H01J 109.5
H01I C01N H01K 109.5
H01J C01N H01K 109.5
C01T C01N H01I 109.5
C01T C01N H01J 109.5
C01T C01N H01K 109.5
C01A C01O C01W 119.6(9)
C01A C01O C02D 122.1(9)
C01W C01O C02D 118.3(9)
N00Q C01P H01L 109.5
N00Q C01P H01M 109.5
N00Q C01P H01N 109.5
H01L C01P H01M 109.5
H01L C01P H01N 109.5
H01M C01P H01N 109.5
N00O C01Q H01S 109.5
N00O C01Q H01T 109.5
N00O C01Q H01U 109.5
H01S C01Q H01T 109.5
H01S C01Q H01U 109.5
H01T C01Q H01U 109.5
N00T C01R H1CA 109.5
N00T C01R HC 109.5
N00T C01R HD 109.5
H1CA C01R HC 109.5
H1CA C01R HD 109.5
HC C01R HD 109.5
O00K C01S H2CA 109.9
O00K C01S HE 109.9
O00K C01S C02J 109.1(8)
H2CA C01S HE 108.3
C02J C01S H2CA 109.9
C02J C01S HE 109.9
O00A C01T C01N 109.0(8)
O00A C01T H01O 109.9
O00A C01T H01P 109.9
C01N C01T H01O 109.9
C01N C01T H01P 109.9
H01O C01T H01P 108.3
C01F C01U H01 109.5
C01F C01U HF 109.5
C01F C01U HG 109.5
H01 C01U HF 109.5
H01 C01U HG 109.5
HF C01U HG 109.5
C01D C01V H5AA 119.0
C01K C01V C01D 121.9(9)
C01K C01V H5AA 119.0
C01O C01W H01W 119.8
C025 C01W C01O 120.4(10)
C025 C01W H01W 119.8
C01J C01X H6AA 118.9
C01K C01X C01J 122.2(10)
C01K C01X H6AA 118.9
O00E C01Y H01V 110.3
O00E C01Y H01X 110.3
O00E C01Y C02H 107.1(8)
H01V C01Y H01X 108.6
C02H C01Y H01V 110.3
C02H C01Y H01X 110.3
O00G C01Z H01Q 110.2
O00G C01Z H01R 110.2
O00G C01Z C02B 107.3(8)
H01Q C01Z H01R 108.5
C02B C01Z H01Q 110.2
C02B C01Z H01R 110.2
O009 C020 H3CA 109.8
O009 C020 HH 109.8
O009 C020 C02L 109.2(8)
H3CA C020 HH 108.3
C02L C020 H3CA 109.8
C02L C020 HH 109.8
O00J C021 H02P 110.3
O00J C021 H02Q 110.3
O00J C021 C028 107.0(8)
H02P C021 H02Q 108.6
C028 C021 H02P 110.3
C028 C021 H02Q 110.3
N00U C022 H02A 109.5
N00U C022 H02B 109.5
N00U C022 H02C 109.5
H02A C022 H02B 109.5
H02A C022 H02C 109.5
H02B C022 H02C 109.5
N00X C023 H7AA 109.5
N00X C023 HI 109.5
N00X C023 HJ 109.5
H7AA C023 HI 109.5
H7AA C023 HJ 109.5
HI C023 HJ 109.5
N010 C024 H02R 109.5
N010 C024 H02S 109.5
N010 C024 H02T 109.5
H02R C024 H02S 109.5
H02R C024 H02T 109.5
H02S C024 H02T 109.5
C01W C025 H025 120.4
C02C C025 C01W 119.2(10)
C02C C025 H025 120.4
C013 C026 H02U 109.5
C013 C026 H02V 109.5
C013 C026 H02W 109.5
H02U C026 H02V 109.5
H02U C026 H02W 109.5
H02V C026 H02W 109.5
N00O C027 H02X 109.5
N00O C027 H02Y 109.5
N00O C027 HK 109.5
H02X C027 H02Y 109.5
H02X C027 HK 109.5
H02Y C027 HK 109.5
C021 C028 H02Z 109.5
C021 C028 HL 109.5
C021 C028 HM 109.5
H02Z C028 HL 109.5
H02Z C028 HM 109.5
HL C028 HM 109.5
C01D C029 H8AA 109.5
C01D C029 HN 109.5
C01D C029 HO 109.5
H8AA C029 HN 109.5
H8AA C029 HO 109.5
HN C029 HO 109.5
N00X C02A H9AA 109.5
N00X C02A HP 109.5
N00X C02A HQ 109.5
H9AA C02A HP 109.5
H9AA C02A HQ 109.5
HP C02A HQ 109.5
C01Z C02B H02D 109.5
C01Z C02B H02E 109.5
C01Z C02B H02F 109.5
H02D C02B H02E 109.5
H02D C02B H02F 109.5
H02E C02B H02F 109.5
C013 C02C H02 118.6
C025 C02C C013 122.7(10)
C025 C02C H02 118.6
C01O C02D H0AA 109.5
C01O C02D HR 109.5
C01O C02D HS 109.5
H0AA C02D HR 109.5
H0AA C02D HS 109.5
HR C02D HS 109.5
C016 C02E H02G 109.5
C016 C02E H02H 109.5
C016 C02E H02I 109.5
H02G C02E H02H 109.5
H02G C02E H02I 109.5
H02H C02E H02I 109.5
N010 C02F H1AA 109.5
N010 C02F HT 109.5
N010 C02F HU 109.5
H1AA C02F HT 109.5
H1AA C02F HU 109.5
HT C02F HU 109.5
O00F C02G H0BA 110.0
O00F C02G HV 110.0
O00F C02G C02W 108.4(8)
H0BA C02G HV 108.4
C02W C02G H0BA 110.0
C02W C02G HV 110.0
C01Y C02H H2AA 109.5
C01Y C02H HW 109.5
C01Y C02H HX 109.5
H2AA C02H HW 109.5
H2AA C02H HX 109.5
HW C02H HX 109.5
N00V C02I H4CA 109.5
N00V C02I HY 109.5
N00V C02I HZ 109.5
H4CA C02I HY 109.5
H4CA C02I HZ 109.5
HY C02I HZ 109.5
C01S C02J H5CA 109.5
C01S C02J H2DA 109.5
C01S C02J H3DA 109.5
H5CA C02J H2DA 109.5
H5CA C02J H3DA 109.5
H2DA C02J H3DA 109.5
C01J C02K H1BA 109.5
C01J C02K H4DA 109.5
C01J C02K H5DA 109.5
H1BA C02K H4DA 109.5
H1BA C02K H5DA 109.5
H4DA C02K H5DA 109.5
C020 C02L H6CA 109.5
C020 C02L H6DA 109.5
C020 C02L H7DA 109.5
H6CA C02L H6DA 109.5
H6CA C02L H7DA 109.5
H6DA C02L H7DA 109.5
C018 C02M H7CA 109.5
C018 C02M H8DA 109.5
C018 C02M H9DA 109.5
H7CA C02M H8DA 109.5
H7CA C02M H9DA 109.5
H8DA C02M H9DA 109.5
N00U C02N H02J 109.5
N00U C02N H02K 109.5
N00U C02N H02L 109.5
H02J C02N H02K 109.5
H02J C02N H02L 109.5
H02K C02N H02L 109.5
N00Y C02O H2BA 109.5
N00Y C02O H0EA 109.5
N00Y C02O H1EA 109.5
H2BA C02O H0EA 109.5
H2BA C02O H1EA 109.5
H0EA C02O H1EA 109.5
N00R C02P H3AA 109.5
N00R C02P H2EA 109.5
N00R C02P H3EA 109.5
H3AA C02P H2EA 109.5
H3AA C02P H3EA 109.5
H2EA C02P H3EA 109.5
N00Y C02Q H3BA 109.5
N00Y C02Q H4EA 109.5
N00Y C02Q H5EA 109.5
H3BA C02Q H4EA 109.5
H3BA C02Q H5EA 109.5
H4EA C02Q H5EA 109.5
N00S C02R H8CA 109.5
N00S C02R H6EA 109.5
N00S C02R H7EA 109.5
H8CA C02R H6EA 109.5
H8CA C02R H7EA 109.5
H6EA C02R H7EA 109.5
N011 C02S H4BA 109.5
N011 C02S H8EA 109.5
N011 C02S H9EA 109.5
H4BA C02S H8EA 109.5
H4BA C02S H9EA 109.5
H8EA C02S H9EA 109.5
N00R C02T H4AA 109.5
N00R C02T H0FA 109.5
N00R C02T H1FA 109.5
H4AA C02T H0FA 109.5
H4AA C02T H1FA 109.5
H0FA C02T H1FA 109.5
N00S C02U H9CA 109.5
N00S C02U H2FA 109.5
N00S C02U H3FA 109.5
H9CA C02U H2FA 109.5
H9CA C02U H3FA 109.5
H2FA C02U H3FA 109.5
N00W C02V H02M 109.5
N00W C02V H02N 109.5
N00W C02V H02O 109.5
H02M C02V H02N 109.5
H02M C02V H02O 109.5
H02N C02V H02O 109.5
C02G C02W H5BA 109.5
C02G C02W H4FA 109.5
C02G C02W H5FA 109.5
H5BA C02W H4FA 109.5
H5BA C02W H5FA 109.5
H4FA C02W H5FA 109.5
N00T C02X H0DA 109.5
N00T C02X H6FA 109.5
N00T C02X H7FA 109.5
H0DA C02X H6FA 109.5
H0DA C02X H7FA 109.5
H6FA C02X H7FA 109.5
N00V C02Y H1DA 109.5
N00V C02Y H8FA 109.5
N00V C02Y H9FA 109.5
H1DA C02Y H8FA 109.5
H1DA C02Y H9FA 109.5
H8FA C02Y H9FA 109.5
N011 C02Z H6BA 109.5
N011 C02Z H0GA 109.5
N011 C02Z H1GA 109.5
H6BA C02Z H0GA 109.5
H6BA C02Z H1GA 109.5
H0GA C02Z H1GA 109.5
N00Q C030 H03A 109.5
N00Q C030 H03B 109.5
N00Q C030 H03C 109.5
H03A C030 H03B 109.5
H03A C030 H03C 109.5
H03B C030 H03C 109.5

loop_
_geom_bond_atom_site_label_1
_geom_bond_atom_site_label_2
_geom_bond_distance
Ti01 O00H 2.223(6)
Ti01 N00L 2.107(7)
Ti01 N00Q 1.922(8)
Ti01 N00U 1.931(8)
Ti01 N00W 1.893(7)
Ti02 O00C 2.202(6)
Ti02 N00N 2.106(7)
Ti02 N00O 1.905(8)
Ti02 N00R 1.928(7)
Ti02 N010 1.916(8)
Ti03 O00D 2.204(6)
Ti03 N00M 2.102(7)
Ti03 N00X 1.903(8)
Ti03 N00Y 1.901(8)
Ti03 N011 1.929(8)
Ti04 O00B 2.269(6)
Ti04 N00P 2.092(7)
Ti04 N00S 1.879(8)
Ti04 N00T 1.916(8)
Ti04 N00V 1.924(8)
P005 O00A 1.567(6)
P005 O00G 1.570(7)
P005 O00H 1.514(6)
P005 N00L 1.570(8)
P006 O00C 1.507(7)
P006 O00E 1.565(7)
P006 O00J 1.576(6)
P006 N00N 1.583(7)
P007 O009 1.556(7)
P007 O00B 1.487(7)
P007 O00K 1.584(7)
P007 N00P 1.606(8)
P008 O00D 1.506(6)
P008 O00F 1.573(6)
P008 O00I 1.578(7)
P008 N00M 1.595(8)
O009 C020 1.461(11)
O00A C01T 1.451(11)
O00E C01Y 1.452(11)
O00F C02G 1.457(11)
O00G C01Z 1.458(12)
O00I C01F 1.451(11)
O00J C021 1.460(11)
O00K C01S 1.446(11)
N00L C00Z 1.433(11)
N00M C019 1.427(11)
N00N C01A 1.429(11)
N00O C01Q 1.458(12)
N00O C027 1.446(12)
N00P C012 1.414(11)
N00Q C01P 1.435(12)
N00Q C030 1.436(13)
N00R C02P 1.409(13)
N00R C02T 1.458(12)
N00S C02R 1.457(13)
N00S C02U 1.469(13)
N00T C01R 1.455(13)
N00T C02X 1.474(12)
N00U C022 1.420(12)
N00U C02N 1.459(13)
N00V C02I 1.436(13)
N00V C02Y 1.445(12)
N00W C01I 1.448(12)
N00W C02V 1.466(12)
N00X C023 1.432(12)
N00X C02A 1.460(12)
N00Y C02O 1.457(14)
N00Y C02Q 1.448(12)
C00Z C014 1.392(13)
C00Z C016 1.421(13)
N010 C024 1.465(13)
N010 C02F 1.448(11)
N011 C02S 1.443(13)
N011 C02Z 1.449(14)
C012 C015 1.436(13)
C012 C018 1.383(13)
C013 C01A 1.419(13)
C013 C026 1.484(13)
C013 C02C 1.390(13)
C014 C01G 1.391(13)
C014 C01L 1.501(13)
C015 C01E 1.372(13)
C015 C01M 1.492(13)
C016 C017 1.381(13)
C016 C02E 1.516(14)
C017 H017 0.9500
C017 C01C 1.374(14)
C018 C01B 1.389(13)
C018 C02M 1.498(14)
C019 C01D 1.404(14)
C019 C01J 1.394(14)
C01A C01O 1.364(13)
C01B H7BA 0.9500
C01B C01H 1.385(13)
C01C H01C 0.9500
C01C C01G 1.379(13)
C01D C01V 1.416(14)
C01D C029 1.478(14)
C01E H8BA 0.9500
C01E C01H 1.356(13)
C01F H01Y 0.9900
C01F H 0.9900
C01F C01U 1.503(14)
C01G H01G 0.9500
C01H H9BA 0.9500
C01I H01A 0.9800
C01I H01B 0.9800
C01I H01D 0.9800
C01J C01X 1.394(14)
C01J C02K 1.505(14)
C01K H01Z 0.9500
C01K C01V 1.398(15)
C01K C01X 1.373(14)
C01L H01E 0.9800
C01L H01F 0.9800
C01L H01H 0.9800
C01M H0CA 0.9800
C01M HA 0.9800
C01M HB 0.9800
C01N H01I 0.9800
C01N H01J 0.9800
C01N H01K 0.9800
C01N C01T 1.495(13)
C01O C01W 1.392(13)
C01O C02D 1.503(14)
C01P H01L 0.9800
C01P H01M 0.9800
C01P H01N 0.9800
C01Q H01S 0.9800
C01Q H01T 0.9800
C01Q H01U 0.9800
C01R H1CA 0.9800
C01R HC 0.9800
C01R HD 0.9800
C01S H2CA 0.9900
C01S HE 0.9900
C01S C02J 1.503(14)
C01T H01O 0.9900
C01T H01P 0.9900
C01U H01 0.9800
C01U HF 0.9800
C01U HG 0.9800
C01V H5AA 0.9500
C01W H01W 0.9500
C01W C025 1.390(15)
C01X H6AA 0.9500
C01Y H01V 0.9900
C01Y H01X 0.9900
C01Y C02H 1.482(14)
C01Z H01Q 0.9900
C01Z H01R 0.9900
C01Z C02B 1.504(14)
C020 H3CA 0.9900
C020 HH 0.9900
C020 C02L 1.479(14)
C021 H02P 0.9900
C021 H02Q 0.9900
C021 C028 1.494(13)
C022 H02A 0.9800
C022 H02B 0.9800
C022 H02C 0.9800
C023 H7AA 0.9800
C023 HI 0.9800
C023 HJ 0.9800
C024 H02R 0.9800
C024 H02S 0.9800
C024 H02T 0.9800
C025 H025 0.9500
C025 C02C 1.354(15)
C026 H02U 0.9800
C026 H02V 0.9800
C026 H02W 0.9800
C027 H02X 0.9800
C027 H02Y 0.9800
C027 HK 0.9800
C028 H02Z 0.9800
C028 HL 0.9800
C028 HM 0.9800
C029 H8AA 0.9800
C029 HN 0.9800
C029 HO 0.9800
C02A H9AA 0.9800
C02A HP 0.9800
C02A HQ 0.9800
C02B H02D 0.9800
C02B H02E 0.9800
C02B H02F 0.9800
C02C H02 0.9500
C02D H0AA 0.9800
C02D HR 0.9800
C02D HS 0.9800
C02E H02G 0.9800
C02E H02H 0.9800
C02E H02I 0.9800
C02F H1AA 0.9800
C02F HT 0.9800
C02F HU 0.9800
C02G H0BA 0.9900
C02G HV 0.9900
C02G C02W 1.506(14)
C02H H2AA 0.9800
C02H HW 0.9800
C02H HX 0.9800
C02I H4CA 0.9800
C02I HY 0.9800
C02I HZ 0.9800
C02J H5CA 0.9800
C02J H2DA 0.9800
C02J H3DA 0.9800
C02K H1BA 0.9800
C02K H4DA 0.9800
C02K H5DA 0.9800
C02L H6CA 0.9800
C02L H6DA 0.9800
C02L H7DA 0.9800
C02M H7CA 0.9800
C02M H8DA 0.9800
C02M H9DA 0.9800
C02N H02J 0.9800
C02N H02K 0.9800
C02N H02L 0.9800
C02O H2BA 0.9800
C02O H0EA 0.9800
C02O H1EA 0.9800
C02P H3AA 0.9800
C02P H2EA 0.9800
C02P H3EA 0.9800
C02Q H3BA 0.9800
C02Q H4EA 0.9800
C02Q H5EA 0.9800
C02R H8CA 0.9800
C02R H6EA 0.9800
C02R H7EA 0.9800
C02S H4BA 0.9800
C02S H8EA 0.9800
C02S H9EA 0.9800
C02T H4AA 0.9800
C02T H0FA 0.9800
C02T H1FA 0.9800
C02U H9CA 0.9800
C02U H2FA 0.9800
C02U H3FA 0.9800
C02V H02M 0.9800
C02V H02N 0.9800
C02V H02O 0.9800
C02W H5BA 0.9800
C02W H4FA 0.9800
C02W H5FA 0.9800
C02X H0DA 0.9800
C02X H6FA 0.9800
C02X H7FA 0.9800
C02Y H1DA 0.9800
C02Y H8FA 0.9800
C02Y H9FA 0.9800
C02Z H6BA 0.9800
C02Z H0GA 0.9800
C02Z H1GA 0.9800
C030 H03A 0.9800
C030 H03B 0.9800
C030 H03C 0.9800
